data_7031079
loop_
_publ_author_name
'Adhikary, Amit'
'Sheikh, Javeed Ahmad'
'Biswas, Soumava'
'Konar, Sanjit'

_publ_section_title
;
 Synthesis, crystal structure and study of magnetocaloric effect and
 single molecular magnetic behaviour in discrete lanthanide complexes.
;
_journal_issue 24
_journal_name_full 'Dalton transactions (Cambridge, England : 2003)'
_journal_page_first 9334
_journal_page_last 9343
_journal_paper_doi 10.1039/c4dt00540f
_journal_volume 43
_journal_year 2014
_chemical_formula_moiety 'C64 H80 Gd6 N16 O28, 2(Cl), 4(H2 O)'
_chemical_formula_sum 'C64 H88 Cl2 Gd6 N16 O32'
_chemical_formula_weight 2607.87
_space_group_IT_number 14
_symmetry_cell_setting monoclinic
_symmetry_space_group_name_Hall '-P 2ybc'
_symmetry_space_group_name_H-M 'P 1 21/c 1'
_atom_sites_solution_hydrogens geom
_atom_sites_solution_primary direct
_atom_sites_solution_secondary difmap
_audit_creation_method SHELXL-97
_cell_angle_alpha 90.00
_cell_angle_beta 103.577(14)
_cell_angle_gamma 90.00
_cell_formula_units_Z 2
_cell_length_a 13.942(4)
_cell_length_b 16.159(4)
_cell_length_c 20.385(6)
_cell_measurement_reflns_used 9827
_cell_measurement_temperature 120(2)
_cell_measurement_theta_max 25.01
_cell_measurement_theta_min 2.24
_cell_volume 4464(2)
_computing_cell_refinement 'Bruker SMART'
_computing_data_collection 'Bruker SMART'
_computing_data_reduction 'Bruker SAINT'
_computing_molecular_graphics 'Bruker SHELXTL'
_computing_publication_material 'Bruker SHELXTL'
_computing_structure_refinement 'SHELXL-97 (Sheldrick, 2008)'
_computing_structure_solution 'SHELXS-97 (Sheldrick, 2008)'
_diffrn_ambient_temperature 120(2)
_diffrn_measured_fraction_theta_full 0.995
_diffrn_measured_fraction_theta_max 0.995
_diffrn_measurement_device_type 'Bruker APEX-II CCD'
_diffrn_measurement_method 'phi and omega scans'
_diffrn_radiation_monochromator graphite
_diffrn_radiation_source 'fine-focus sealed tube'
_diffrn_radiation_type MoK\a
_diffrn_radiation_wavelength 0.71073
_diffrn_reflns_av_R_equivalents 0.0615
_diffrn_reflns_av_unetI/netI 0.0628
_diffrn_reflns_limit_h_max 13
_diffrn_reflns_limit_h_min -16
_diffrn_reflns_limit_k_max 18
_diffrn_reflns_limit_k_min -15
_diffrn_reflns_limit_l_max 23
_diffrn_reflns_limit_l_min -19
_diffrn_reflns_number 31920
_diffrn_reflns_theta_full 25.54
_diffrn_reflns_theta_max 25.54
_diffrn_reflns_theta_min 1.50
_exptl_absorpt_coefficient_mu 4.539
_exptl_absorpt_correction_T_max 0.234
_exptl_absorpt_correction_T_min 0.195
_exptl_absorpt_correction_type empirical
_exptl_absorpt_process_details EMPIRICAL
_exptl_crystal_colour 'Pale Yellow'
_exptl_crystal_density_diffrn 1.940
_exptl_crystal_density_method 'not measured'
_exptl_crystal_description Block
_exptl_crystal_F_000 2468
_exptl_crystal_size_max 0.38
_exptl_crystal_size_mid 0.34
_exptl_crystal_size_min 0.32
_platon_squeeze_details
; 
?
;
_refine_diff_density_max 1.005
_refine_diff_density_min -1.381
_refine_diff_density_rms 0.276
_refine_ls_extinction_method none
_refine_ls_goodness_of_fit_ref 1.043
_refine_ls_hydrogen_treatment constr
_refine_ls_matrix_type full
_refine_ls_number_parameters 542
_refine_ls_number_reflns 8303
_refine_ls_number_restraints 12
_refine_ls_restrained_S_all 1.042
_refine_ls_R_factor_all 0.0653
_refine_ls_R_factor_gt 0.0528
_refine_ls_shift/su_max 0.003
_refine_ls_shift/su_mean 0.001
_refine_ls_structure_factor_coef Fsqd
_refine_ls_weighting_details 'calc w=1/[\s^2^(Fo^2^)+(0.0890P)^2^+44.9382P] where P=(Fo^2^+2Fc^2^)/3'
_refine_ls_weighting_scheme calc
_refine_ls_wR_factor_gt 0.1518
_refine_ls_wR_factor_ref 0.1616
_reflns_number_gt 6024
_reflns_number_total 8303
_reflns_threshold_expression >2sigma(I)
_cod_data_source_file c4dt00540f2.cif
_cod_data_source_block Complex_3
_cod_depositor_comments
;
The following automatic conversions were performed:

'_symmetry_cell_setting' value 'Monoclinic' changed to 'monoclinic'
according to
/usr/data/users/saulius/crontab/automatic-downloads/rss-feeds/RSC/lib/dictionaries/cif_core.dic
dictionary named 'cif_core.dic' version 2.4.2 from
2011-04-26.

'_exptl_absorpt_correction_type' value 'EMPIRICAL'
changed to 'empirical' according to
/usr/data/users/saulius/crontab/automatic-downloads/rss-feeds/RSC/lib/dictionaries/cif_core.dic
dictionary named 'cif_core.dic' version 2.4.2 from 2011-04-26.

Automatic conversion script
Id: cif_fix_values 2281 2013-09-26 08:29:07Z andrius 

 Adding full bibliography for 7031076--7031079.cif.
;
_cod_original_sg_symbol_H-M P21/c
_cod_database_code 7031079

loop_
_symmetry_equiv_pos_as_xyz
'x, y, z'
'-x, y+1/2, -z+1/2'
'-x, -y, -z'
'x, -y-1/2, z-1/2'

loop_
_atom_site_label
_atom_site_type_symbol
_atom_site_fract_x
_atom_site_fract_y
_atom_site_fract_z
_atom_site_U_iso_or_equiv
_atom_site_adp_type
_atom_site_occupancy
_atom_site_symmetry_multiplicity
_atom_site_calc_flag
_atom_site_refinement_flags
Gd1 Gd 0.79094(4) 0.98006(3) 0.69532(2) 0.02164(17) Uani 1 1 d .
Gd2 Gd 0.61854(3) 0.93105(3) 0.51884(2) 0.02046(17) Uani 1 1 d .
Gd3 Gd 0.51186(4) 0.99998(3) 0.66169(2) 0.02390(18) Uani 1 1 d .
Cl1 Cl 0.6628(2) 0.20276(19) 0.5287(2) 0.0636(11) Uani 1 1 d .
N2 N 0.5822(7) 0.8134(6) 0.3118(5) 0.042(3) Uani 1 1 d .
C4 C 0.6970(7) 0.7927(7) 0.4180(5) 0.030(2) Uani 1 1 d .
N8 N 0.9495(7) 1.1073(6) 0.5496(5) 0.044(3) Uani 1 1 d .
C6 C 0.8339(8) 0.7007(7) 0.4397(6) 0.040(3) Uani 1 1 d .
H6 H 0.8706 0.6583 0.4268 0.048 Uiso 1 1 calc R
C9 C 0.5304(9) 1.1518(9) 0.7845(6) 0.050(3) Uani 1 1 d .
H9 H 0.5109 1.2018 0.7999 0.060 Uiso 1 1 calc R
C10 C 0.7589(11) 1.1870(8) 0.7265(8) 0.059(4) Uani 1 1 d .
H10 H 0.7086 1.2090 0.6928 0.071 Uiso 1 1 calc R
C11 C 0.6761(10) 1.0739(11) 0.9500(6) 0.071(5) Uani 1 1 d .
H11 H 0.6842 1.0870 0.9954 0.086 Uiso 1 1 calc R
C12 C 0.9207(10) 1.1655(10) 0.4943(7) 0.068(4) Uani 1 1 d .
H12A H 0.8500 1.1667 0.4796 0.101 Uiso 1 1 calc R
H12B H 0.9483 1.1485 0.4575 0.101 Uiso 1 1 calc R
H12C H 0.9445 1.2196 0.5091 0.101 Uiso 1 1 calc R
C13 C 0.500(2) 0.9026(17) 0.8113(11) 0.146(12) Uani 1 1 d .
H13 H 0.5524 0.8656 0.8169 0.175 Uiso 1 1 calc R
C15 C 0.4953(15) 0.8723(14) 0.9265(10) 0.112(7) Uani 1 1 d .
H15A H 0.4441 0.8397 0.9381 0.168 Uiso 1 1 calc R
H15B H 0.5180 0.9130 0.9610 0.168 Uiso 1 1 calc R
H15C H 0.5493 0.8370 0.9229 0.168 Uiso 1 1 calc R
C16 C 0.7258(17) 1.2942(12) 0.7991(10) 0.118(8) Uani 1 1 d .
H16A H 0.6795 1.3107 0.7585 0.177 Uiso 1 1 calc R
H16B H 0.7725 1.3379 0.8138 0.177 Uiso 1 1 calc R
H16C H 0.6911 1.2828 0.8336 0.177 Uiso 1 1 calc R
O10 O 0.8044(5) 1.1278(5) 0.7122(4) 0.0374(19) Uani 1 1 d .
C27 C 0.6602(8) 1.0376(8) 0.8127(5) 0.034(3) Uani 1 1 d .
O2 O 0.6567(5) 1.0216(4) 0.7479(3) 0.0280(17) Uani 1 1 d .
C31 C 0.8832(8) 1.0826(7) 0.5831(6) 0.038(3) Uani 1 1 d .
H31 H 0.8199 1.1046 0.5706 0.046 Uiso 1 1 calc R
O1 O 0.9028(5) 0.9830(4) 0.7928(4) 0.0336(18) Uani 1 1 d .
O3 O 0.5642(5) 0.8871(4) 0.4050(3) 0.0256(16) Uani 1 1 d .
O8 O 0.7355(5) 0.8538(4) 0.7397(3) 0.0321(17) Uani 1 1 d .
O6 O 0.6473(4) 1.0282(4) 0.6097(3) 0.0200(15) Uani 1 1 d .
O9 O 0.5953(6) 0.8756(5) 0.6626(4) 0.0390(19) Uani 1 1 d .
O7 O 0.7629(5) 0.8925(4) 0.5979(3) 0.0218(15) Uani 1 1 d .
O5 O 0.4661(5) 0.9534(4) 0.5460(3) 0.0226(15) Uani 1 1 d .
C41 C 0.6136(9) 1.1188(10) 0.9017(6) 0.065(5) Uani 1 1 d .
H41 H 0.5780 1.1619 0.9147 0.078 Uiso 1 1 calc R
N5 N 0.9169(6) 0.8639(5) 0.6941(4) 0.029(2) Uani 1 1 d .
N4 N 0.9067(6) 0.8182(5) 0.6333(4) 0.031(2) Uani 1 1 d .
O13 O 0.9016(5) 1.0311(5) 0.6310(4) 0.0320(17) Uani 1 1 d .
C49 C 0.6015(9) 1.1016(9) 0.8326(5) 0.049(4) Uani 1 1 d .
C51 C 0.9695(7) 0.9371(7) 0.8336(5) 0.028(2) Uani 1 1 d .
C52 C 0.9863(8) 0.8346(7) 0.7431(5) 0.034(3) Uani 1 1 d .
H52 H 1.0221 0.7896 0.7332 0.041 Uiso 1 1 calc R
O11 O 0.5578(5) 0.7906(4) 0.5300(3) 0.0311(17) Uani 1 1 d .
H11A H 0.5933 0.7557 0.5150 0.047 Uiso 1 1 d R
H11B H 0.4982 0.7868 0.5073 0.047 Uiso 1 1 d R
C54 C 0.8053(7) 0.7949(6) 0.5232(5) 0.027(2) Uani 1 1 d .
C56 C 1.0016(8) 0.9585(7) 0.9021(5) 0.037(3) Uani 1 1 d .
H56 H 0.9741 1.0043 0.9184 0.045 Uiso 1 1 calc R
C59 C 1.0730(9) 0.9131(8) 0.9457(6) 0.042(3) Uani 1 1 d .
H59 H 1.0924 0.9288 0.9907 0.051 Uiso 1 1 calc R
O14 O 0.7365(5) 1.0000(5) 0.4691(4) 0.0330(18) Uani 1 1 d .
C62 C 0.8610(8) 0.7336(7) 0.5041(5) 0.034(3) Uani 1 1 d .
H62 H 0.9171 0.7141 0.5345 0.040 Uiso 1 1 calc R
C63 C 0.7216(8) 0.9927(7) 0.8649(5) 0.034(3) Uani 1 1 d .
H63 H 0.7598 0.9502 0.8537 0.041 Uiso 1 1 calc R
C64 C 0.6067(8) 0.8322(7) 0.3754(5) 0.033(3) Uani 1 1 d .
C65 C 0.6494(9) 0.8354(7) 0.7114(6) 0.036(3) Uani 1 1 d .
H65 H 0.6223 0.7889 0.7268 0.044 Uiso 1 1 calc R
C67 C 0.7305(9) 1.0252(8) 0.4094(7) 0.045(3) Uani 1 1 d .
H67 H 0.7892 1.0477 0.4032 0.053 Uiso 1 1 calc R
C70 C 1.0128(8) 0.8662(7) 0.8120(5) 0.035(3) Uani 1 1 d .
O4 O 0.3379(5) 0.9737(5) 0.6433(4) 0.040(2) Uani 1 1 d .
C73 C 0.8467(10) 1.1882(9) 0.8442(7) 0.064(4) Uani 1 1 d .
H73A H 0.8732 1.1373 0.8318 0.096 Uiso 1 1 calc R
H73B H 0.8141 1.1780 0.8800 0.096 Uiso 1 1 calc R
H73C H 0.8992 1.2272 0.8592 0.096 Uiso 1 1 calc R
N6 N 0.7764(8) 1.2218(6) 0.7863(6) 0.058(3) Uani 1 1 d .
C77 C 0.7275(10) 1.0086(9) 0.9307(6) 0.050(4) Uani 1 1 d .
H77 H 0.7666 0.9752 0.9635 0.060 Uiso 1 1 calc R
N3 N 0.4925(6) 1.1322(6) 0.7223(4) 0.037(2) Uani 1 1 d .
N1 N 0.7245(6) 0.8238(5) 0.4796(4) 0.0256(19) Uani 1 1 d .
O12 O 0.4770(7) 0.9367(6) 0.7584(4) 0.058(3) Uani 1 1 d U
C99 C 0.7509(8) 0.7320(7) 0.3942(6) 0.038(3) Uani 1 1 d .
H99 H 0.7324 0.7130 0.3500 0.045 Uiso 1 1 calc R
C100 C 1.0863(9) 0.8226(8) 0.8579(6) 0.045(3) Uani 1 1 d .
H100 H 1.1159 0.7769 0.8432 0.054 Uiso 1 1 calc R
C101 C 0.8281(7) 0.8367(6) 0.5894(5) 0.022(2) Uani 1 1 d .
N7 N 0.4580(11) 0.9123(8) 0.8642(6) 0.073(4) Uani 1 1 d .
C103 C 1.1150(9) 0.8467(8) 0.9243(6) 0.047(3) Uani 1 1 d .
H103 H 1.1634 0.8171 0.9543 0.056 Uiso 1 1 calc R
C104 C 0.373(2) 0.9656(17) 0.8596(14) 0.172(14) Uani 1 1 d .
H10A H 0.3510 0.9854 0.8141 0.258 Uiso 1 1 calc R
H10B H 0.3911 1.0117 0.8896 0.258 Uiso 1 1 calc R
H10C H 0.3210 0.9350 0.8719 0.258 Uiso 1 1 calc R
C105 C 1.0472(9) 1.0761(10) 0.5647(9) 0.069(5) Uani 1 1 d .
H10D H 1.0528 1.0317 0.5966 0.104 Uiso 1 1 calc R
H10E H 1.0923 1.1195 0.5835 0.104 Uiso 1 1 calc R
H10F H 1.0628 1.0560 0.5241 0.104 Uiso 1 1 calc R
O2A O 0.6656(13) 0.6726(7) 0.6237(7) 0.121(5) Uani 1 1 d G
H2AA H 0.6240 0.6678 0.6480 0.182 Uiso 1 1 d G
H2AB H 0.6876 0.7218 0.6264 0.182 Uiso 1 1 d G

loop_
_atom_site_aniso_label
_atom_site_aniso_U_11
_atom_site_aniso_U_22
_atom_site_aniso_U_33
_atom_site_aniso_U_23
_atom_site_aniso_U_13
_atom_site_aniso_U_12
Gd1 0.0207(3) 0.0244(3) 0.0177(3) -0.0011(2) 0.0001(2) 0.0015(2)
Gd2 0.0201(3) 0.0230(3) 0.0168(3) -0.00293(19) 0.0015(2) 0.00097(19)
Gd3 0.0212(3) 0.0350(3) 0.0145(3) -0.0017(2) 0.0022(2) 0.0010(2)
Cl1 0.0363(17) 0.0327(17) 0.107(3) 0.0147(17) -0.0131(18) -0.0076(13)
N2 0.034(6) 0.058(7) 0.031(5) -0.019(5) 0.000(4) 0.009(5)
C4 0.027(6) 0.035(6) 0.024(6) -0.005(5) -0.002(5) 0.007(5)
N8 0.035(6) 0.052(6) 0.047(6) 0.018(5) 0.010(5) -0.004(5)
C6 0.027(6) 0.043(7) 0.045(7) -0.019(6) 0.001(5) 0.012(5)
C9 0.046(8) 0.063(9) 0.041(8) -0.014(6) 0.012(6) 0.020(7)
C10 0.061(9) 0.039(8) 0.069(10) -0.013(7) -0.002(8) 0.000(7)
C11 0.052(9) 0.138(15) 0.019(7) -0.022(8) -0.001(6) 0.035(9)
C12 0.047(8) 0.081(11) 0.068(10) 0.028(9) 0.002(7) -0.014(8)
C13 0.18(2) 0.18(3) 0.094(17) -0.062(18) 0.072(17) -0.13(2)
C15 0.096(15) 0.135(19) 0.100(15) 0.031(14) 0.013(12) 0.016(13)
C16 0.15(2) 0.090(15) 0.095(15) -0.036(12) -0.002(14) 0.042(14)
O10 0.038(5) 0.026(4) 0.045(5) -0.005(4) 0.003(4) -0.005(3)
C27 0.021(6) 0.058(8) 0.021(6) -0.005(5) 0.000(5) -0.001(5)
O2 0.030(4) 0.045(4) 0.006(3) -0.002(3) 0.000(3) 0.005(3)
C31 0.028(6) 0.039(7) 0.048(8) -0.009(6) 0.008(6) -0.008(5)
O1 0.031(4) 0.036(4) 0.026(4) 0.000(3) -0.010(3) 0.011(3)
O3 0.021(4) 0.035(4) 0.020(4) -0.003(3) 0.003(3) 0.007(3)
O8 0.029(4) 0.038(4) 0.028(4) 0.004(3) 0.002(3) -0.006(3)
O6 0.014(3) 0.029(4) 0.015(3) -0.002(3) -0.001(3) 0.003(3)
O9 0.044(5) 0.041(5) 0.024(4) 0.000(4) -0.009(3) 0.007(4)
O7 0.023(4) 0.027(4) 0.017(3) -0.003(3) 0.007(3) 0.005(3)
O5 0.025(4) 0.026(4) 0.016(3) -0.003(3) 0.003(3) 0.001(3)
C41 0.039(8) 0.108(12) 0.041(8) -0.032(8) -0.005(6) 0.036(8)
N5 0.028(5) 0.037(5) 0.021(5) -0.003(4) 0.003(4) 0.001(4)
N4 0.036(5) 0.034(5) 0.019(5) -0.009(4) 0.001(4) 0.005(4)
O13 0.028(4) 0.036(4) 0.033(4) 0.002(4) 0.010(3) -0.002(3)
C49 0.034(7) 0.086(10) 0.019(6) -0.020(6) -0.011(5) 0.023(7)
C51 0.022(6) 0.037(6) 0.022(6) -0.005(5) 0.000(4) -0.004(5)
C52 0.033(6) 0.041(7) 0.025(6) 0.002(5) 0.000(5) 0.017(5)
O11 0.030(4) 0.025(4) 0.035(4) 0.000(3) 0.002(3) 0.000(3)
C54 0.029(6) 0.025(6) 0.024(5) -0.003(4) 0.003(5) -0.002(4)
C56 0.032(6) 0.048(7) 0.025(6) -0.006(5) -0.006(5) 0.008(5)
C59 0.041(7) 0.050(8) 0.030(7) -0.004(6) -0.002(5) -0.005(6)
O14 0.022(4) 0.045(5) 0.032(5) 0.012(4) 0.008(3) 0.000(3)
C62 0.032(6) 0.033(6) 0.032(6) -0.010(5) -0.001(5) 0.007(5)
C63 0.030(6) 0.051(7) 0.019(6) 0.002(5) 0.000(5) 0.000(5)
C64 0.030(6) 0.038(6) 0.031(6) -0.008(5) 0.007(5) 0.005(5)
C65 0.043(7) 0.032(6) 0.034(7) 0.011(5) 0.009(6) -0.003(5)
C67 0.032(7) 0.046(8) 0.061(10) 0.002(7) 0.022(7) 0.001(6)
C70 0.028(6) 0.051(7) 0.020(6) 0.006(5) -0.003(5) 0.008(5)
O4 0.024(4) 0.062(5) 0.027(4) 0.008(4) -0.010(4) 0.001(4)
C73 0.056(9) 0.069(10) 0.062(9) -0.020(8) 0.005(7) -0.013(8)
N6 0.069(8) 0.036(6) 0.058(7) -0.019(6) -0.006(6) 0.012(5)
C77 0.043(8) 0.080(10) 0.020(7) 0.007(6) -0.007(6) 0.000(7)
N3 0.028(5) 0.055(6) 0.020(5) -0.013(4) -0.009(4) 0.015(4)
N1 0.019(4) 0.035(5) 0.021(5) -0.004(4) 0.001(4) 0.001(4)
O12 0.059(6) 0.096(8) 0.016(4) 0.027(5) 0.000(4) -0.019(5)
C99 0.032(6) 0.040(7) 0.037(7) -0.021(5) 0.001(5) 0.005(5)
C100 0.045(7) 0.049(8) 0.034(7) 0.006(6) -0.005(6) 0.018(6)
C101 0.025(6) 0.029(6) 0.014(5) -0.001(4) 0.005(4) 0.004(4)
N7 0.120(12) 0.065(8) 0.055(8) 0.004(7) 0.063(8) 0.001(8)
C103 0.041(7) 0.063(9) 0.027(7) 0.010(6) -0.010(5) 0.012(6)
C104 0.17(3) 0.16(3) 0.17(3) 0.00(2) 0.00(2) 0.12(2)
C105 0.029(8) 0.081(11) 0.097(12) 0.021(9) 0.013(8) 0.002(7)
O2A 0.216(17) 0.077(8) 0.062(10) 0.028(7) 0.015(10) -0.048(9)

loop_
_atom_type_symbol
_atom_type_description
_atom_type_scat_dispersion_real
_atom_type_scat_dispersion_imag
_atom_type_scat_source
C C 0.0033 0.0016 'International Tables Vol C Tables 4.2.6.8 and 6.1.1.4'
H H 0.0000 0.0000 'International Tables Vol C Tables 4.2.6.8 and 6.1.1.4'
N N 0.0061 0.0033 'International Tables Vol C Tables 4.2.6.8 and 6.1.1.4'
O O 0.0106 0.0060 'International Tables Vol C Tables 4.2.6.8 and 6.1.1.4'
Cl Cl 0.1484 0.1585 'International Tables Vol C Tables 4.2.6.8 and 6.1.1.4'
Gd Gd -0.1653 3.9035 'International Tables Vol C Tables 4.2.6.8 and 6.1.1.4'

loop_
_geom_angle_atom_site_label_1
_geom_angle_atom_site_label_2
_geom_angle_atom_site_label_3
_geom_angle
_geom_angle_site_symmetry_1
_geom_angle_site_symmetry_3
O1 Gd1 O7 134.3(2) . .
O1 Gd1 O13 94.3(3) . .
O7 Gd1 O13 75.5(2) . .
O1 Gd1 O10 80.6(3) . .
O7 Gd1 O10 134.0(2) . .
O13 Gd1 O10 72.5(3) . .
O1 Gd1 O8 84.4(3) . .
O7 Gd1 O8 79.0(2) . .
O13 Gd1 O8 142.7(2) . .
O10 Gd1 O8 143.0(3) . .
O1 Gd1 O6 156.2(2) . .
O7 Gd1 O6 69.5(2) . .
O13 Gd1 O6 91.4(2) . .
O10 Gd1 O6 79.1(2) . .
O8 Gd1 O6 104.7(2) . .
O1 Gd1 O2 92.9(3) . .
O7 Gd1 O2 122.0(2) . .
O13 Gd1 O2 143.1(2) . .
O10 Gd1 O2 73.1(3) . .
O8 Gd1 O2 74.1(2) . .
O6 Gd1 O2 69.3(2) . .
O1 Gd1 N5 71.7(3) . .
O7 Gd1 N5 62.6(2) . .
O13 Gd1 N5 73.6(3) . .
O10 Gd1 N5 133.8(3) . .
O8 Gd1 N5 70.7(3) . .
O6 Gd1 N5 132.0(2) . .
O2 Gd1 N5 142.6(3) . .
O1 Gd1 Gd3 129.3(2) . .
O7 Gd1 Gd3 86.53(15) . .
O13 Gd1 Gd3 129.49(18) . .
O10 Gd1 Gd3 89.09(18) . .
O8 Gd1 Gd3 74.74(17) . .
O6 Gd1 Gd3 38.32(15) . .
O2 Gd1 Gd3 37.25(15) . .
N5 Gd1 Gd3 137.00(19) . .
O1 Gd1 Gd2 168.21(18) . .
O7 Gd1 Gd2 34.08(15) . .
O13 Gd1 Gd2 84.36(18) . .
O10 Gd1 Gd2 110.02(18) . .
O8 Gd1 Gd2 89.54(16) . .
O6 Gd1 Gd2 35.57(15) . .
O2 Gd1 Gd2 95.16(15) . .
N5 Gd1 Gd2 96.73(18) . .
Gd3 Gd1 Gd2 57.943(18) . .
O5 Gd2 O7 123.8(2) . .
O5 Gd2 O3 100.2(2) . .
O7 Gd2 O3 128.1(2) . .
O5 Gd2 O6 73.3(2) . .
O7 Gd2 O6 71.4(2) . .
O3 Gd2 O6 155.7(2) . .
O5 Gd2 O14 141.0(2) . .
O7 Gd2 O14 81.4(2) . .
O3 Gd2 O14 79.6(3) . .
O6 Gd2 O14 90.9(2) . .
O5 Gd2 O5 70.0(3) . 3_676
O7 Gd2 O5 143.7(2) . 3_676
O3 Gd2 O5 72.3(2) . 3_676
O6 Gd2 O5 83.6(2) . 3_676
O14 Gd2 O5 72.9(2) . 3_676
O5 Gd2 O11 76.6(2) . .
O7 Gd2 O11 87.1(2) . .
O3 Gd2 O11 77.1(2) . .
O6 Gd2 O11 122.4(2) . .
O14 Gd2 O11 139.0(2) . .
O5 Gd2 O11 128.9(2) 3_676 .
O5 Gd2 N1 144.1(2) . .
O7 Gd2 N1 64.2(2) . .
O3 Gd2 N1 64.0(2) . .
O6 Gd2 N1 133.8(2) . .
O14 Gd2 N1 71.0(3) . .
O5 Gd2 N1 126.9(2) 3_676 .
O11 Gd2 N1 68.6(3) . .
O5 Gd2 Gd3 38.94(15) . .
O7 Gd2 Gd3 88.72(15) . .
O3 Gd2 Gd3 139.19(15) . .
O6 Gd2 Gd3 39.22(16) . .
O14 Gd2 Gd3 128.95(19) . .
O5 Gd2 Gd3 87.91(15) 3_676 .
O11 Gd2 Gd3 89.67(17) . .
N1 Gd2 Gd3 145.13(19) . .
O5 Gd2 Gd3 86.02(15) . 3_676
O7 Gd2 Gd3 149.96(15) . 3_676
O3 Gd2 Gd3 35.45(16) . 3_676
O6 Gd2 Gd3 120.29(15) . 3_676
O14 Gd2 Gd3 71.32(18) . 3_676
O5 Gd2 Gd3 36.90(15) 3_676 3_676
O11 Gd2 Gd3 105.06(16) . 3_676
N1 Gd2 Gd3 94.34(18) . 3_676
Gd3 Gd2 Gd3 118.13(2) . 3_676
O5 Gd2 Gd1 98.46(15) . .
O7 Gd2 Gd1 34.83(15) . .
O3 Gd2 Gd1 161.06(15) . .
O6 Gd2 Gd1 36.72(14) . .
O14 Gd2 Gd1 87.74(19) . .
O5 Gd2 Gd1 117.41(15) 3_676 .
O11 Gd2 Gd1 104.66(16) . .
N1 Gd2 Gd1 98.70(18) . .
Gd3 Gd2 Gd1 59.59(2) . .
Gd3 Gd2 Gd1 150.18(2) 3_676 .
O5 Gd2 Gd2 35.70(16) . 3_676
O7 Gd2 Gd2 146.58(15) . 3_676
O3 Gd2 Gd2 85.29(15) . 3_676
O6 Gd2 Gd2 76.02(15) . 3_676
O14 Gd2 Gd2 106.50(17) . 3_676
O5 Gd2 Gd2 34.34(15) 3_676 3_676
O11 Gd2 Gd2 104.56(17) . 3_676
N1 Gd2 Gd2 149.21(18) . 3_676
Gd3 Gd2 Gd2 60.69(2) . 3_676
Gd3 Gd2 Gd2 57.440(17) 3_676 3_676
Gd1 Gd2 Gd2 111.97(2) . 3_676
O9 Gd3 O12 79.6(3) . .
O9 Gd3 O2 77.5(2) . .
O12 Gd3 O2 75.7(3) . .
O9 Gd3 O3 145.8(2) . 3_676
O12 Gd3 O3 131.1(3) . 3_676
O2 Gd3 O3 120.0(2) . 3_676
O9 Gd3 O4 109.5(3) . .
O12 Gd3 O4 69.9(3) . .
O2 Gd3 O4 142.6(2) . .
O3 Gd3 O4 75.4(2) 3_676 .
O9 Gd3 O5 75.8(2) . .
O12 Gd3 O5 128.2(3) . .
O2 Gd3 O5 138.9(2) . .
O3 Gd3 O5 72.6(2) 3_676 .
O4 Gd3 O5 76.5(2) . .
O9 Gd3 O6 74.0(3) . .
O12 Gd3 O6 141.3(3) . .
O2 Gd3 O6 71.4(2) . .
O3 Gd3 O6 83.9(2) 3_676 .
O4 Gd3 O6 146.0(2) . .
O5 Gd3 O6 71.6(2) . .
O9 Gd3 N3 147.5(3) . .
O12 Gd3 N3 83.8(3) . .
O2 Gd3 N3 71.4(2) . .
O3 Gd3 N3 62.8(2) 3_676 .
O4 Gd3 N3 90.3(3) . .
O5 Gd3 N3 135.3(2) . .
O6 Gd3 N3 103.9(3) . .
O9 Gd3 Gd2 57.17(19) . .
O12 Gd3 Gd2 135.8(3) . .
O2 Gd3 Gd2 101.31(17) . .
O3 Gd3 Gd2 89.39(15) 3_676 .
O4 Gd3 Gd2 113.41(19) . .
O5 Gd3 Gd2 37.65(15) . .
O6 Gd3 Gd2 38.66(15) . .
N3 Gd3 Gd2 138.1(2) . .
O9 Gd3 Gd1 55.63(19) . .
O12 Gd3 Gd1 102.4(2) . .
O2 Gd3 Gd1 38.89(17) . .
O3 Gd3 Gd1 118.00(16) 3_676 .
O4 Gd3 Gd1 164.9(2) . .
O5 Gd3 Gd1 100.04(15) . .
O6 Gd3 Gd1 39.02(14) . .
N3 Gd3 Gd1 101.9(2) . .
Gd2 Gd3 Gd1 62.466(19) . .
O9 Gd3 Gd2 112.36(17) . 3_676
O12 Gd3 Gd2 140.7(2) . 3_676
O2 Gd3 Gd2 142.31(17) . 3_676
O3 Gd3 Gd2 35.50(15) 3_676 3_676
O4 Gd3 Gd2 70.76(18) . 3_676
O5 Gd3 Gd2 37.13(15) . 3_676
O6 Gd3 Gd2 76.66(14) . 3_676
N3 Gd3 Gd2 98.16(19) . 3_676
Gd2 Gd3 Gd2 61.87(2) . 3_676
Gd1 Gd3 Gd2 115.38(2) . 3_676
C64 N2 N3 109.6(9) . 3_676
N1 C4 C99 122.6(9) . .
N1 C4 C64 114.0(9) . .
C99 C4 C64 123.3(9) . .
C31 N8 C105 122.0(11) . .
C31 N8 C12 119.6(11) . .
C105 N8 C12 118.5(11) . .
C62 C6 C99 119.4(10) . .
N3 C9 C49 125.2(11) . .
O10 C10 N6 124.3(13) . .
C41 C11 C77 119.1(11) . .
O12 C13 N7 127(3) . .
C10 O10 Gd1 141.5(8) . .
O2 C27 C63 121.7(10) . .
O2 C27 C49 121.8(10) . .
C63 C27 C49 116.5(10) . .
C27 O2 Gd3 126.1(6) . .
C27 O2 Gd1 129.0(6) . .
Gd3 O2 Gd1 103.9(2) . .
O13 C31 N8 123.6(11) . .
C51 O1 Gd1 142.7(6) . .
C64 O3 Gd3 116.9(6) . 3_676
C64 O3 Gd2 125.9(6) . .
Gd3 O3 Gd2 109.1(3) 3_676 .
C65 O8 Gd1 112.7(7) . .
Gd2 O6 Gd3 102.1(2) . .
Gd2 O6 Gd1 107.7(2) . .
Gd3 O6 Gd1 102.7(2) . .
C65 O9 Gd3 130.7(7) . .
C101 O7 Gd2 126.6(5) . .
C101 O7 Gd1 121.9(5) . .
Gd2 O7 Gd1 111.1(2) . .
Gd2 O5 Gd3 103.4(2) . .
Gd2 O5 Gd2 110.0(3) . 3_676
Gd3 O5 Gd2 106.0(2) . 3_676
C11 C41 C49 121.7(12) . .
C52 N5 N4 112.5(8) . .
C52 N5 Gd1 130.0(7) . .
N4 N5 Gd1 117.3(6) . .
C101 N4 N5 112.4(8) . .
C31 O13 Gd1 127.6(7) . .
C41 C49 C27 118.8(11) . .
C41 C49 C9 117.8(11) . .
C27 C49 C9 123.4(10) . .
O1 C51 C56 120.1(10) . .
O1 C51 C70 123.3(9) . .
C56 C51 C70 116.7(9) . .
N5 C52 C70 125.8(10) . .
N1 C54 C62 120.5(9) . .
N1 C54 C101 114.3(9) . .
C62 C54 C101 125.1(9) . .
C59 C56 C51 121.5(11) . .
C103 C59 C56 121.3(11) . .
C67 O14 Gd2 131.2(8) . .
C54 C62 C6 119.9(10) . .
C77 C63 C27 122.6(12) . .
O3 C64 N2 125.9(10) . .
O3 C64 C4 116.0(9) . .
N2 C64 C4 117.9(9) . .
O8 C65 O9 124.9(10) . .
O4 C67 O14 133.6(12) 3_676 .
C100 C70 C51 119.8(10) . .
C100 C70 C52 116.5(10) . .
C51 C70 C52 123.6(9) . .
C67 O4 Gd3 131.8(8) 3_676 .
C10 N6 C16 122.0(13) . .
C10 N6 C73 122.6(11) . .
C16 N6 C73 115.3(12) . .
C63 C77 C11 120.9(12) . .
C9 N3 N2 114.3(9) . 3_676
C9 N3 Gd3 128.6(8) . .
N2 N3 Gd3 116.1(6) 3_676 .
C4 N1 C54 120.4(9) . .
C4 N1 Gd2 120.0(6) . .
C54 N1 Gd2 119.4(6) . .
C13 O12 Gd3 153.0(14) . .
C4 C99 C6 117.1(10) . .
C103 C100 C70 120.9(12) . .
N4 C101 O7 125.0(8) . .
N4 C101 C54 119.8(9) . .
O7 C101 C54 115.2(8) . .
C13 N7 C15 122(2) . .
C13 N7 C104 121(2) . .
C15 N7 C104 117.0(16) . .
C59 C103 C100 119.8(11) . .

loop_
_geom_bond_atom_site_label_1
_geom_bond_atom_site_label_2
_geom_bond_distance
_geom_bond_site_symmetry_2
Gd1 O1 2.220(7) .
Gd1 O7 2.394(6) .
Gd1 O13 2.394(7) .
Gd1 O10 2.412(7) .
Gd1 O8 2.430(7) .
Gd1 O6 2.454(6) .
Gd1 O2 2.459(7) .
Gd1 N5 2.574(9) .
Gd1 Gd3 3.8028(13) .
Gd1 Gd2 3.9099(12) .
Gd2 O5 2.347(6) .
Gd2 O7 2.348(6) .
Gd2 O3 2.375(6) .
Gd2 O6 2.388(6) .
Gd2 O14 2.399(7) .
Gd2 O5 2.428(6) 3_676
Gd2 O11 2.451(7) .
Gd2 N1 2.525(8) .
Gd2 Gd3 3.7370(11) .
Gd2 Gd3 3.8665(12) 3_676
Gd2 Gd2 3.9100(13) 3_676
Gd3 O9 2.319(8) .
Gd3 O12 2.371(8) .
Gd3 O2 2.371(7) .
Gd3 O3 2.372(6) 3_676
Gd3 O4 2.404(8) .
Gd3 O5 2.415(6) .
Gd3 O6 2.417(6) .
Gd3 N3 2.513(9) .
Gd3 Gd2 3.8664(12) 3_676
N2 C64 1.298(13) .
N2 N3 1.415(12) 3_676
C4 N1 1.323(12) .
C4 C99 1.390(14) .
C4 C64 1.495(14) .
N8 C31 1.333(15) .
N8 C105 1.417(16) .
N8 C12 1.450(16) .
C6 C62 1.385(15) .
C6 C99 1.396(15) .
C9 N3 1.293(14) .
C9 C49 1.465(17) .
C10 O10 1.221(15) .
C10 N6 1.312(17) .
C11 C41 1.360(19) .
C11 C77 1.384(19) .
C13 O12 1.18(3) .
C13 N7 1.35(2) .
C15 N7 1.41(2) .
C16 N6 1.421(19) .
C27 O2 1.336(12) .
C27 C63 1.401(15) .
C27 C49 1.436(16) .
C31 O13 1.263(14) .
O1 C51 1.321(12) .
O3 C64 1.291(12) .
O3 Gd3 2.372(6) 3_676
O8 C65 1.240(13) .
O9 C65 1.275(13) .
O7 C101 1.320(11) .
O5 Gd2 2.428(6) 3_676
C41 C49 1.405(16) .
N5 C52 1.306(13) .
N5 N4 1.422(11) .
N4 C101 1.277(12) .
C51 C56 1.405(14) .
C51 C70 1.413(15) .
C52 C70 1.458(15) .
C54 N1 1.344(12) .
C54 C62 1.370(14) .
C54 C101 1.477(13) .
C56 C59 1.379(16) .
C59 C103 1.343(17) .
O14 C67 1.268(15) .
C63 C77 1.349(16) .
C67 O4 1.257(15) 3_676
C70 C100 1.403(15) .
O4 C67 1.257(15) 3_676
C73 N6 1.451(17) .
N3 N2 1.415(12) 3_676
C100 C103 1.374(16) .
N7 C104 1.45(2) .

loop_
_platon_squeeze_void_nr
_platon_squeeze_void_average_x
_platon_squeeze_void_average_y
_platon_squeeze_void_average_z
_platon_squeeze_void_volume
_platon_squeeze_void_count_electrons
_platon_squeeze_void_content
1 0.138 0.093 0.771 116 33 ' '
2 0.138 0.407 0.271 116 33 ' '
3 -0.138 0.593 0.729 116 33 ' '
4 -0.138 0.907 0.229 116 33 ' '
